data_2238050
loop_
_publ_author_name
'Sethuram, M.'
'Rajasekharan, M. V.'
'Dhandapani, M.'
'Amirthaganesan, G.'
'NizamMohideen, M.'

_publ_section_title
;
 <small>L</small>-Histidinium dipicrate dihydrate
;
_journal_coeditor_code SU2602
_journal_issue 6
_journal_name_full 'Acta Crystallographica Section E'
_journal_page_first o957
_journal_page_last o958
_journal_paper_doi 10.1107/S1600536813013949
_journal_volume 69
_journal_year 2013
_chemical_formula_iupac 'C6 H11 N3 O2 2+, 2C6 H2 N3 O7 -, 2H2 O'
_chemical_formula_moiety 'C6 H11 N3 O2 2+, 2(C6 H2 N3 O7 -), 2(H2 O)'
_chemical_formula_sum 'C18 H19 N9 O18'
_chemical_formula_weight 649.42
_chemical_name_systematic
;
<i>L</i>-Histidinium dipicrate dihydrate
;
_space_group_IT_number 4
_symmetry_cell_setting monoclinic
_symmetry_space_group_name_Hall 'P 2yb'
_symmetry_space_group_name_H-M 'P 1 21 1'
_atom_sites_solution_hydrogens geom
_atom_sites_solution_primary direct
_atom_sites_solution_secondary difmap
_audit_creation_method SHELXL-97
_cell_angle_alpha 90.00
_cell_angle_beta 107.532(7)
_cell_angle_gamma 90.00
_cell_formula_units_Z 2
_cell_length_a 6.6060(4)
_cell_length_b 25.7003(13)
_cell_length_c 7.9627(5)
_cell_measurement_reflns_used 5817
_cell_measurement_temperature 293(2)
_cell_measurement_theta_max 31.1
_cell_measurement_theta_min 2.4
_cell_volume 1289.08(14)
_computing_cell_refinement 'APEX2 and SAINT (Bruker, 2004)'
_computing_data_collection 'APEX2 (Bruker, 2004)'
_computing_data_reduction 'SAINT and XPREP (Bruker, 2004)'
_computing_molecular_graphics 'ORTEP-3 for Windows (Farrugia, 2012) and Mercury (Macrae <i>et al.</i>, 2008)'
_computing_publication_material 'WinGX (Farrugia, 2012) and PLATON (Spek, 2009)'
_computing_structure_refinement 'SHELXL97 (Sheldrick, 2008)'
_computing_structure_solution 'SHELXS97 (Sheldrick, 2008)'
_diffrn_ambient_temperature 293(2)
_diffrn_measured_fraction_theta_full 0.999
_diffrn_measured_fraction_theta_max 0.865
_diffrn_measurement_device_type
;
Bruker Kappa APEXII CCD
;
_diffrn_measurement_method '\w and \f scans'
_diffrn_radiation_monochromator graphite
_diffrn_radiation_source 'fine-focus sealed tube'
_diffrn_radiation_type MoK\a
_diffrn_radiation_wavelength 0.71073
_diffrn_reflns_av_R_equivalents 0.0200
_diffrn_reflns_av_sigmaI/netI 0.0337
_diffrn_reflns_limit_h_max 8
_diffrn_reflns_limit_h_min -8
_diffrn_reflns_limit_k_max 34
_diffrn_reflns_limit_k_min -26
_diffrn_reflns_limit_l_max 9
_diffrn_reflns_limit_l_min -10
_diffrn_reflns_number 5817
_diffrn_reflns_theta_full 25.00
_diffrn_reflns_theta_max 28.88
_diffrn_reflns_theta_min 2.80
_diffrn_standards_number 0
_exptl_absorpt_coefficient_mu 0.152
_exptl_absorpt_correction_T_max 0.9850
_exptl_absorpt_correction_T_min 0.9702
_exptl_absorpt_correction_type multi-scan
_exptl_absorpt_process_details '(SADABS; Sheldrick, 2004)'
_exptl_crystal_colour yellow
_exptl_crystal_density_diffrn 1.673
_exptl_crystal_density_method 'not measured'
_exptl_crystal_description square
_exptl_crystal_F_000 668
_exptl_crystal_size_max 0.20
_exptl_crystal_size_mid 0.15
_exptl_crystal_size_min 0.10
_refine_diff_density_max 0.212
_refine_diff_density_min -0.183
_refine_ls_extinction_coef 0.0095(12)
_refine_ls_extinction_expression Fc^*^=kFc[1+0.001xFc^2^\l^3^/sin(2\q)]^-1/4^
_refine_ls_extinction_method 'SHELXL97 (Sheldrick, 2008)'
_refine_ls_goodness_of_fit_ref 1.085
_refine_ls_hydrogen_treatment mixed
_refine_ls_matrix_type full
_refine_ls_number_parameters 439
_refine_ls_number_reflns 2982
_refine_ls_number_restraints 7
_refine_ls_restrained_S_all 1.084
_refine_ls_R_factor_all 0.0491
_refine_ls_R_factor_gt 0.0392
_refine_ls_shift/su_max 0.000
_refine_ls_shift/su_mean 0.000
_refine_ls_structure_factor_coef Fsqd
_refine_ls_weighting_details 'calc w=1/[\s^2^(Fo^2^)+(0.0341P)^2^+0.2411P] where P=(Fo^2^+2Fc^2^)/3'
_refine_ls_weighting_scheme calc
_refine_ls_wR_factor_gt 0.0820
_refine_ls_wR_factor_ref 0.0883
_reflns_number_gt 2560
_reflns_number_total 2982
_reflns_threshold_expression I>2\s(I)
_cod_data_source_file su2602.cif
_cod_data_source_block I
_cod_original_cell_volume 1289.08(13)
_cod_original_sg_symbol_H-M 'P 21'
_cod_database_code 2238050
_cod_database_fobs_code 2238050

loop_
_symmetry_equiv_pos_as_xyz
'x, y, z'
'-x, y+1/2, -z'

loop_
_atom_site_type_symbol
_atom_site_label
_atom_site_fract_x
_atom_site_fract_y
_atom_site_fract_z
_atom_site_U_iso_or_equiv
_atom_site_adp_type
_atom_site_calc_flag
_atom_site_refinement_flags
_atom_site_occupancy
_atom_site_symmetry_multiplicity
O O1 1.1170(5) -0.00275(12) 1.2736(5) 0.0774(11) Uani d . 1 1
O O2 0.8469(5) -0.04330(11) 1.3342(4) 0.0566(8) Uani d . 1 1
H H2 0.9346 -0.0664 1.3719 0.085 Uiso calc R 1 1
O O3 0.9237(4) 0.37442(9) 0.5194(3) 0.0366(6) Uani d . 1 1
O O4 1.1711(5) 0.33930(12) 1.0182(3) 0.0618(9) Uani d . 1 1
O O5 0.9113(6) 0.38681(13) 0.8677(4) 0.0659(9) Uani d . 1 1
O O6 1.0105(5) 0.15561(11) 0.8787(3) 0.0527(7) Uani d . 1 1
O O7 0.9511(5) 0.13208(10) 0.6075(3) 0.0507(7) Uani d . 1 1
O O8 0.9119(4) 0.26246(10) 0.1693(3) 0.0456(6) Uani d . 1 1
O O9 0.7415(5) 0.33288(10) 0.1914(3) 0.0489(7) Uani d . 1 1
O O10 0.5060(4) 0.11319(9) 0.8159(3) 0.0379(6) Uani d . 1 1
O O11 0.4555(4) 0.23048(10) 1.1305(3) 0.0443(6) Uani d . 1 1
O O12 0.6326(5) 0.16004(10) 1.1346(3) 0.0505(7) Uani d . 1 1
O O13 0.4413(5) 0.35254(9) 0.6731(4) 0.0529(7) Uani d . 1 1
O O14 0.3963(5) 0.32377(10) 0.4098(3) 0.0522(7) Uani d . 1 1
O O15 0.2242(5) 0.14022(12) 0.3056(3) 0.0565(8) Uani d . 1 1
O O16 0.4623(6) 0.09005(11) 0.4743(4) 0.0668(9) Uani d . 1 1
N N1 0.8717(5) 0.07237(10) 1.0875(4) 0.0354(6) Uani d . 1 1
H H1A 0.7843 0.0987 1.0431 0.053 Uiso calc R 1 1
H H1B 0.8912 0.0535 1.0000 0.053 Uiso calc R 1 1
H H1C 0.9959 0.0848 1.1535 0.053 Uiso calc R 1 1
N N2 0.4952(5) 0.00857(12) 0.7727(4) 0.0380(7) Uani d . 1 1
N N3 0.4987(6) -0.07402(13) 0.7471(5) 0.0590(10) Uani d . 1 1
H H3 0.4956 -0.1045 0.7020 0.071 Uiso calc R 1 1
N N4 1.0229(5) 0.34810(12) 0.8865(4) 0.0388(7) Uani d . 1 1
N N5 0.9722(4) 0.16635(11) 0.7214(4) 0.0353(7) Uani d . 1 1
N N6 0.8457(5) 0.29442(11) 0.2552(3) 0.0322(6) Uani d . 1 1
N N7 0.5317(4) 0.19734(11) 1.0568(3) 0.0312(6) Uani d . 1 1
N N8 0.4235(4) 0.31696(11) 0.5679(4) 0.0315(6) Uani d . 1 1
N N9 0.3649(5) 0.13122(11) 0.4434(3) 0.0364(7) Uani d . 1 1
C C1 0.9350(6) -0.00520(14) 1.2718(5) 0.0423(9) Uani d . 1 1
C C2 0.7771(6) 0.03902(13) 1.1981(4) 0.0344(7) Uani d . 1 1
C C3 0.5503(5) 0.02145(14) 1.0983(4) 0.0365(8) Uani d . 1 1
H H3A 0.4943 0.0022 1.1793 0.044 Uiso calc R 1 1
H H3B 0.4629 0.0522 1.0624 0.044 Uiso calc R 1 1
C C4 0.5280(5) -0.01146(13) 0.9395(4) 0.0331(7) Uani d . 1 1
C C5 0.4757(6) -0.03046(16) 0.6596(5) 0.0493(10) Uani d . 1 1
C C6 0.5283(7) -0.06396(16) 0.9212(5) 0.0504(10) Uani d . 1 1
C C7 0.9258(5) 0.32737(12) 0.5650(4) 0.0256(6) Uani d . 1 1
C C8 0.9775(5) 0.30948(13) 0.7450(4) 0.0283(7) Uani d . 1 1
C C9 0.9939(5) 0.25863(13) 0.7963(4) 0.0275(7) Uani d . 1 1
H H9 1.0308 0.2500 0.9151 0.033 Uiso calc R 1 1
C C10 0.9549(5) 0.22013(12) 0.6693(4) 0.0265(6) Uani d . 1 1
C C11 0.9070(4) 0.23282(12) 0.4924(4) 0.0259(6) Uani d . 1 1
H H11 0.8856 0.2068 0.4077 0.031 Uiso calc R 1 1
C C12 0.8915(5) 0.28421(11) 0.4435(4) 0.0235(6) Uani d . 1 1
C C13 0.4825(5) 0.15872(12) 0.7585(4) 0.0260(6) Uani d . 1 1
C C14 0.5012(5) 0.20440(12) 0.8692(4) 0.0232(6) Uani d . 1 1
C C15 0.4816(5) 0.25485(12) 0.8099(4) 0.0246(6) Uani d . 1 1
H H15 0.4977 0.2825 0.8884 0.030 Uiso calc R 1 1
C C16 0.4375(5) 0.26384(12) 0.6310(4) 0.0237(6) Uani d . 1 1
C C17 0.3974(4) 0.22294(12) 0.5116(4) 0.0247(6) Uani d . 1 1
H H17 0.3562 0.2293 0.3910 0.030 Uiso calc R 1 1
C C18 0.4195(5) 0.17329(12) 0.5740(4) 0.0249(6) Uani d . 1 1
O O17W 1.0107(7) 0.43238(13) 0.2418(5) 0.0724(10) Uani d D 1 1
O O18W 1.0051(8) 0.03423(14) 0.8230(5) 0.0779(11) Uani d D 1 1
H H17A 1.006(14) 0.415(3) 0.150(7) 0.18(4) Uiso d D 1 1
H H17B 1.04(2) 0.411(3) 0.325(9) 0.31(7) Uiso d D 1 1
H H18A 1.001(9) 0.0022(8) 0.808(7) 0.086(19) Uiso d D 1 1
H H18B 0.977(15) 0.049(2) 0.726(5) 0.19(4) Uiso d D 1 1
H H2A 0.763(6) 0.0623(16) 1.296(5) 0.039(10) Uiso d . 1 1
H H6 0.539(7) -0.0916(19) 0.999(6) 0.064(13) Uiso d . 1 1
H H5 0.455(7) -0.029(2) 0.536(6) 0.068(13) Uiso d . 1 1
H H2B 0.479(7) 0.0432(19) 0.751(5) 0.053(12) Uiso d . 1 1

loop_
_atom_site_aniso_label
_atom_site_aniso_U_11
_atom_site_aniso_U_22
_atom_site_aniso_U_33
_atom_site_aniso_U_12
_atom_site_aniso_U_13
_atom_site_aniso_U_23
O1 0.0441(17) 0.047(2) 0.123(3) 0.0016(14) -0.0029(17) 0.0338(19)
O2 0.0723(19) 0.0389(16) 0.0567(16) 0.0113(15) 0.0166(14) 0.0245(13)
O3 0.0544(15) 0.0211(12) 0.0300(11) -0.0025(11) 0.0064(10) -0.0010(9)
O4 0.083(2) 0.0564(19) 0.0295(13) -0.0121(17) -0.0084(13) -0.0061(13)
O5 0.096(2) 0.0489(19) 0.0517(16) 0.0160(18) 0.0213(15) -0.0173(14)
O6 0.0750(19) 0.0426(16) 0.0386(14) -0.0024(14) 0.0143(13) 0.0187(12)
O7 0.0717(19) 0.0268(14) 0.0524(16) -0.0034(14) 0.0168(13) 0.0001(13)
O8 0.0684(17) 0.0436(16) 0.0298(12) -0.0007(14) 0.0225(12) -0.0067(11)
O9 0.0775(19) 0.0295(13) 0.0292(12) 0.0062(13) 0.0000(12) 0.0058(10)
O10 0.0591(16) 0.0204(12) 0.0299(12) 0.0018(11) 0.0070(11) 0.0016(9)
O11 0.0660(16) 0.0427(15) 0.0298(12) 0.0072(13) 0.0229(12) -0.0033(11)
O12 0.080(2) 0.0350(14) 0.0269(12) 0.0154(14) 0.0007(12) 0.0059(11)
O13 0.079(2) 0.0174(13) 0.0575(16) 0.0002(13) 0.0135(14) -0.0002(12)
O14 0.081(2) 0.0376(15) 0.0368(13) 0.0005(15) 0.0155(13) 0.0172(12)
O15 0.0706(19) 0.0514(18) 0.0320(13) -0.0160(15) -0.0078(12) -0.0063(12)
O16 0.112(3) 0.0364(17) 0.0446(16) 0.0147(18) 0.0118(17) -0.0133(13)
N1 0.0395(15) 0.0194(14) 0.0404(16) -0.0002(12) 0.0017(12) 0.0029(11)
N2 0.0445(17) 0.0244(15) 0.0380(16) -0.0015(14) 0.0019(13) -0.0004(13)
N3 0.082(3) 0.0247(17) 0.058(2) -0.0058(18) 0.0021(18) -0.0120(15)
N4 0.0573(19) 0.0330(18) 0.0281(14) -0.0092(15) 0.0158(13) -0.0041(12)
N5 0.0356(15) 0.0281(16) 0.0416(16) -0.0027(13) 0.0110(12) 0.0070(13)
N6 0.0444(16) 0.0279(15) 0.0219(13) -0.0078(13) 0.0066(11) -0.0031(11)
N7 0.0428(16) 0.0261(15) 0.0220(13) -0.0012(13) 0.0056(11) -0.0016(11)
N8 0.0286(14) 0.0255(15) 0.0399(15) -0.0017(12) 0.0096(11) 0.0060(12)
N9 0.0547(18) 0.0253(15) 0.0290(14) -0.0073(14) 0.0122(13) -0.0055(12)
C1 0.048(2) 0.0270(19) 0.0382(19) -0.0013(17) -0.0072(16) 0.0034(15)
C2 0.0470(19) 0.0246(17) 0.0274(15) 0.0004(15) 0.0048(14) 0.0022(13)
C3 0.0412(18) 0.0329(18) 0.0341(17) 0.0030(16) 0.0097(14) 0.0045(14)
C4 0.0338(16) 0.0230(16) 0.0377(17) -0.0032(14) 0.0037(13) 0.0027(14)
C5 0.058(2) 0.038(2) 0.043(2) -0.0062(19) 0.0018(18) -0.0087(18)
C6 0.064(3) 0.031(2) 0.045(2) -0.0083(19) 0.0001(19) 0.0019(18)
C7 0.0269(15) 0.0258(16) 0.0221(14) -0.0025(13) 0.0046(11) -0.0039(12)
C8 0.0311(16) 0.0290(17) 0.0248(15) -0.0051(14) 0.0081(12) -0.0064(13)
C9 0.0295(15) 0.0314(18) 0.0224(14) -0.0003(14) 0.0090(12) 0.0034(13)
C10 0.0251(14) 0.0234(16) 0.0313(15) -0.0005(13) 0.0088(11) 0.0038(12)
C11 0.0254(14) 0.0262(16) 0.0263(14) -0.0033(13) 0.0082(11) -0.0041(12)
C12 0.0288(15) 0.0187(14) 0.0213(14) -0.0009(12) 0.0051(11) -0.0007(11)
C13 0.0275(15) 0.0248(16) 0.0251(15) 0.0014(13) 0.0070(12) -0.0005(13)
C14 0.0267(14) 0.0246(16) 0.0176(14) 0.0022(13) 0.0057(11) 0.0006(11)
C15 0.0256(14) 0.0233(15) 0.0239(14) 0.0018(13) 0.0057(11) -0.0023(12)
C16 0.0229(14) 0.0202(15) 0.0276(15) 0.0015(12) 0.0072(11) 0.0048(12)
C17 0.0254(14) 0.0274(17) 0.0215(14) -0.0005(13) 0.0074(11) 0.0027(12)
C18 0.0270(15) 0.0252(16) 0.0215(15) -0.0004(13) 0.0058(12) -0.0030(11)
O17W 0.126(3) 0.0397(18) 0.0615(19) -0.0171(19) 0.043(2) -0.0111(15)
O18W 0.125(3) 0.043(2) 0.085(3) 0.009(2) 0.060(2) 0.0001(18)

loop_
_atom_type_symbol
_atom_type_description
_atom_type_scat_dispersion_real
_atom_type_scat_dispersion_imag
_atom_type_scat_source
C C 0.0033 0.0016 'International Tables Vol C Tables 4.2.6.8 and 6.1.1.4'
H H 0.0000 0.0000 'International Tables Vol C Tables 4.2.6.8 and 6.1.1.4'
N N 0.0061 0.0033 'International Tables Vol C Tables 4.2.6.8 and 6.1.1.4'
O O 0.0106 0.0060 'International Tables Vol C Tables 4.2.6.8 and 6.1.1.4'

loop_
_geom_angle_atom_site_label_1
_geom_angle_atom_site_label_2
_geom_angle_atom_site_label_3
_geom_angle_site_symmetry_1
_geom_angle
C1 O2 H2 . 109.5
C2 N1 H1A . 109.5
C2 N1 H1B . 109.5
H1A N1 H1B . 109.5
C2 N1 H1C . 109.5
H1A N1 H1C . 109.5
H1B N1 H1C . 109.5
C5 N2 C4 . 109.0(3)
C5 N2 H2B . 129(3)
C4 N2 H2B . 121(3)
C5 N3 C6 . 109.8(3)
C5 N3 H3 . 125.1
C6 N3 H3 . 125.1
O5 N4 O4 . 123.7(3)
O5 N4 C8 . 118.8(3)
O4 N4 C8 . 117.5(3)
O6 N5 O7 . 121.8(3)
O7 N5 O7 1 0.0(3)
O6 N5 C10 . 118.9(3)
O7 N5 C10 . 119.3(3)
O9 N6 O8 . 123.9(3)
O9 N6 C12 . 119.2(3)
O8 N6 C12 . 116.9(3)
O12 N7 O11 . 122.8(3)
O12 N7 C14 . 120.2(3)
O11 N7 C14 . 117.0(3)
O13 N8 O14 . 123.4(3)
O13 N8 C16 . 119.0(3)
O14 N8 C16 . 117.6(3)
O16 N9 O15 . 123.6(3)
O16 N9 C18 . 119.5(3)
O15 N9 C18 . 116.9(3)
O1 C1 O2 . 126.3(4)
O1 C1 C2 . 121.9(3)
O2 C1 C2 . 111.7(3)
N1 C2 C1 . 107.1(3)
N1 C2 C3 . 112.3(3)
C1 C2 C3 . 115.1(3)
N1 C2 H2A . 105(2)
C1 C2 H2A . 111(2)
C3 C2 H2A . 106(2)
C4 C3 C2 . 115.9(3)
C4 C3 H3A . 108.3
C2 C3 H3A . 108.3
C4 C3 H3B . 108.3
C2 C3 H3B . 108.3
H3A C3 H3B . 107.4
C6 C4 N2 . 105.8(3)
C6 C4 C3 . 130.7(3)
N2 C4 C3 . 123.5(3)
N3 C5 N2 . 108.3(4)
N3 C5 H5 . 124(3)
N2 C5 H5 . 128(3)
C4 C6 N3 . 107.0(4)
C4 C6 H6 . 134(3)
N3 C6 H6 . 119(3)
O3 C7 C12 . 123.9(3)
O3 C7 C8 . 124.7(3)
C12 C7 C8 . 111.3(3)
C9 C8 C7 . 125.1(3)
C9 C8 N4 . 116.1(3)
C7 C8 N4 . 118.7(3)
C8 C9 C10 . 119.1(3)
C8 C9 H9 . 120.4
C10 C9 H9 . 120.4
C9 C10 C11 . 120.7(3)
C9 C10 N5 . 119.7(3)
C11 C10 N5 . 119.6(3)
C12 C11 C10 . 119.3(3)
C12 C11 H11 . 120.3
C10 C11 H11 . 120.3
C11 C12 C7 . 124.5(3)
C11 C12 N6 . 116.0(3)
C7 C12 N6 . 119.4(3)
O10 C13 C14 . 123.9(3)
O10 C13 C18 . 125.4(3)
C14 C13 C18 . 110.6(3)
C15 C14 C13 . 125.0(2)
C15 C14 N7 . 116.1(3)
C13 C14 N7 . 118.8(3)
C14 C15 C16 . 118.7(3)
C14 C15 H15 . 120.6
C16 C15 H15 . 120.6
C15 C16 C17 . 121.1(3)
C15 C16 N8 . 119.1(3)
C17 C16 N8 . 119.8(3)
C18 C17 C16 . 118.8(3)
C18 C17 H17 . 120.6
C16 C17 H17 . 120.6
C17 C18 C13 . 125.4(3)
C17 C18 N9 . 117.1(2)
C13 C18 N9 . 117.5(3)
H17A O17W H17B . 106(3)
H18A O18W H18B . 109(3)

loop_
_geom_bond_atom_site_label_1
_geom_bond_atom_site_label_2
_geom_bond_distance
O1 C1 1.199(5)
O2 C1 1.311(5)
O2 H2 0.8200
O3 C7 1.261(4)
O4 N4 1.220(4)
O5 N4 1.220(4)
O6 N5 1.232(4)
O7 N5 1.242(4)
O8 N6 1.230(4)
O9 N6 1.224(4)
O10 C13 1.249(4)
O11 N7 1.225(3)
O12 N7 1.224(4)
O13 N8 1.222(4)
O14 N8 1.230(4)
O15 N9 1.228(4)
O16 N9 1.224(4)
N1 C2 1.494(4)
N1 H1A 0.8900
N1 H1B 0.8900
N1 H1C 0.8900
N2 C5 1.328(5)
N2 C4 1.380(4)
N2 H2B 0.91(5)
N3 C5 1.303(5)
N3 C6 1.365(5)
N3 H3 0.8600
N4 C8 1.463(4)
N5 C10 1.438(4)
N6 C12 1.461(4)
N7 C14 1.457(4)
N8 C16 1.448(4)
N9 C18 1.468(4)
C1 C2 1.534(5)
C2 C3 1.537(5)
C2 H2A 1.01(4)
C3 C4 1.491(5)
C3 H3A 0.9700
C3 H3B 0.9700
C4 C6 1.357(5)
C5 H5 0.96(5)
C6 H6 0.93(5)
C7 C12 1.444(4)
C7 C8 1.445(4)
C8 C9 1.363(5)
C9 C10 1.383(4)
C9 H9 0.9300
C10 C11 1.387(4)
C11 C12 1.372(4)
C11 H11 0.9300
C13 C14 1.451(4)
C13 C18 1.450(4)
C14 C15 1.373(4)
C15 C16 1.385(4)
C15 H15 0.9300
C16 C17 1.388(4)
C17 C18 1.361(4)
C17 H17 0.9300
O17W H17A 0.84(2)
O17W H17B 0.84(2)
O18W H18A 0.83(2)
O18W H18B 0.83(2)

loop_
_geom_hbond_atom_site_label_D
_geom_hbond_atom_site_label_H
_geom_hbond_atom_site_label_A
_geom_hbond_site_symmetry_A
_geom_hbond_distance_DH
_geom_hbond_distance_HA
_geom_hbond_distance_DA
_geom_hbond_angle_DHA
N1 H1A O10 1 0.89 2.19 2.909(3) 138
N1 H1A O12 1 0.89 2.11 2.841(4) 139
N1 H1B O18W 1 0.89 1.85 2.700(5) 158
N1 H1C O15 1_656 0.89 2.16 3.007(4) 159
N2 H2B O10 1 0.91(5) 1.86(5) 2.709(4) 154(4)
N2 H2B O16 1 0.91(5) 2.49(4) 3.125(4) 128(3)
N3 H3 O9 2_646 0.86 2.56 2.992(5) 112
N3 H3 O14 2_646 0.86 2.25 3.077(4) 160
O2 H2 O3 2_747 0.82 1.86 2.657(3) 165
O17W H17A O5 1_554 0.84(2) 2.27(3) 3.082(4) 162(9)
O17W H17B O3 1 0.84(2) 2.14(8) 2.864(4) 144(12)
O18W H18A O17W 2_746 0.83(2) 1.83(2) 2.664(5) 176(5)
O18W H18B O7 1 0.83(2) 2.32(4) 3.005(5) 140(6)
C3 H3B O10 1 0.97 2.59 3.210(4) 122
C9 H9 O8 1_556 0.93 2.40 3.177(4) 141
C17 H17 O11 1_554 0.93 2.36 3.177(3) 147

loop_
_geom_torsion_atom_site_label_1
_geom_torsion_atom_site_label_2
_geom_torsion_atom_site_label_3
_geom_torsion_atom_site_label_4
_geom_torsion
O1 C1 C2 N1 17.5(5)
O2 C1 C2 N1 -164.4(3)
O1 C1 C2 C3 143.1(4)
O2 C1 C2 C3 -38.8(4)
N1 C2 C3 C4 62.2(4)
C1 C2 C3 C4 -60.7(4)
C5 N2 C4 C6 0.3(4)
C5 N2 C4 C3 -178.1(3)
C2 C3 C4 C6 92.6(5)
C2 C3 C4 N2 -89.5(4)
C6 N3 C5 N2 1.7(5)
C4 N2 C5 N3 -1.2(5)
N2 C4 C6 N3 0.7(4)
C3 C4 C6 N3 179.0(4)
C5 N3 C6 C4 -1.5(5)
O3 C7 C8 C9 -175.4(3)
C12 C7 C8 C9 0.4(4)
O3 C7 C8 N4 2.6(5)
C12 C7 C8 N4 178.4(3)
O5 N4 C8 C9 -139.3(3)
O4 N4 C8 C9 40.2(4)
O5 N4 C8 C7 42.6(5)
O4 N4 C8 C7 -138.0(3)
C7 C8 C9 C10 -1.4(5)
N4 C8 C9 C10 -179.4(3)
C8 C9 C10 C11 2.2(4)
C8 C9 C10 N5 179.8(3)
O6 N5 C10 C9 3.9(4)
O7 N5 C10 C9 -175.1(3)
O6 N5 C10 C11 -178.5(3)
O7 N5 C10 C11 2.5(4)
C9 C10 C11 C12 -2.2(4)
N5 C10 C11 C12 -179.7(3)
C10 C11 C12 C7 1.2(5)
C10 C11 C12 N6 178.6(2)
O3 C7 C12 C11 175.6(3)
C8 C7 C12 C11 -0.3(4)
O3 C7 C12 N6 -1.7(5)
C8 C7 C12 N6 -177.6(3)
O9 N6 C12 C11 148.0(3)
O8 N6 C12 C11 -30.3(4)
O9 N6 C12 C7 -34.5(4)
O8 N6 C12 C7 147.2(3)
O10 C13 C14 C15 178.2(3)
C18 C13 C14 C15 -5.6(4)
O10 C13 C14 N7 -5.3(5)
C18 C13 C14 N7 170.9(2)
O12 N7 C14 C15 -150.2(3)
O11 N7 C14 C15 28.7(4)
O12 N7 C14 C13 33.0(4)
O11 N7 C14 C13 -148.1(3)
C13 C14 C15 C16 1.0(5)
N7 C14 C15 C16 -175.5(2)
C14 C15 C16 C17 4.9(4)
C14 C15 C16 N8 -178.0(3)
O13 N8 C16 C15 -3.4(4)
O14 N8 C16 C15 175.9(3)
O13 N8 C16 C17 173.8(3)
O14 N8 C16 C17 -6.9(4)
C15 C16 C17 C18 -5.4(4)
N8 C16 C17 C18 177.5(3)
C16 C17 C18 C13 0.1(5)
C16 C17 C18 N9 176.9(3)
O10 C13 C18 C17 -178.8(3)
C14 C13 C18 C17 5.1(4)
O10 C13 C18 N9 4.4(5)
C14 C13 C18 N9 -171.8(3)
O16 N9 C18 C17 147.2(3)
O15 N9 C18 C17 -31.3(4)
O16 N9 C18 C13 -35.7(4)
O15 N9 C18 C13 145.8(3)
